data_2018915
loop_
_publ_author_name
'Fu, Wei-Wei'
'Chen, Man-Sheng'
'Liu, Yang'
'Zhang, Fu-Xing'

_publ_section_title
;
 (4,6-Dimethyl-2-sulfanylidenepyrimidin-1-ium)
 trichlorido(thiourea-\k<i>S</i>)zinc(II)
;
_journal_coeditor_code KY3022
_journal_issue 4
_journal_name_full 'Acta Crystallographica Section C'
_journal_page_first 384
_journal_page_last 387
_journal_paper_doi 10.1107/S0108270113006380
_journal_volume 69
_journal_year 2013
_chemical_formula_iupac '(C6 H9 N2 S) [Zn Cl3 (C H4 N2 S)]'
_chemical_formula_moiety 'C6 H9 N2 S +, C H4 Cl3 N2 S Zn -'
_chemical_formula_sum 'C7 H13 Cl3 N4 S2 Zn'
_chemical_formula_weight 389.05
_chemical_name_systematic
;
(4,6-Dimethyl-2-sulfanylidenepyrimidin-1-ium)
trichlorido(thiourea-\k<i>S</i>)zinc(II)
;
_space_group_IT_number 15
_symmetry_cell_setting monoclinic
_symmetry_space_group_name_Hall '-C 2yc'
_symmetry_space_group_name_H-M 'C 1 2/c 1'
_atom_sites_solution_hydrogens geom
_atom_sites_solution_primary direct
_atom_sites_solution_secondary difmap
_audit_creation_method SHELXL97
_cell_angle_alpha 90.00
_cell_angle_beta 93.9190(10)
_cell_angle_gamma 90.00
_cell_formula_units_Z 8
_cell_length_a 15.3648(4)
_cell_length_b 7.3374(2)
_cell_length_c 26.7111(6)
_cell_measurement_reflns_used 9718
_cell_measurement_temperature 123(2)
_cell_measurement_theta_max 36.28
_cell_measurement_theta_min 3.06
_cell_volume 3004.31(13)
_computing_cell_refinement 'SAINT (Bruker, 2008)'
_computing_data_collection 'APEX2 (Bruker, 2008)'
_computing_data_reduction 'SAINT (Bruker, 2008)'
_computing_molecular_graphics 'SHELXTL (Sheldrick, 2008)'
_computing_publication_material 'SHELXTL (Sheldrick, 2008)'
_computing_structure_refinement 'SHELXL97 (Sheldrick, 2008)'
_computing_structure_solution 'SHELXS97 (Sheldrick, 2008)'
_diffrn_ambient_temperature 123(2)
_diffrn_measured_fraction_theta_full 0.999
_diffrn_measured_fraction_theta_max 0.999
_diffrn_measurement_device_type 'Bruker APEXII CCD area-detector'
_diffrn_measurement_method '\f and \w'
_diffrn_radiation_monochromator graphite
_diffrn_radiation_source 'fine-focus sealed tube'
_diffrn_radiation_type MoK\a
_diffrn_radiation_wavelength 0.71073
_diffrn_reflns_av_R_equivalents 0.0227
_diffrn_reflns_av_sigmaI/netI 0.0095
_diffrn_reflns_limit_h_max 19
_diffrn_reflns_limit_h_min -19
_diffrn_reflns_limit_k_max 9
_diffrn_reflns_limit_k_min -9
_diffrn_reflns_limit_l_max 34
_diffrn_reflns_limit_l_min -34
_diffrn_reflns_number 40204
_diffrn_reflns_theta_full 27.00
_diffrn_reflns_theta_max 27.00
_diffrn_reflns_theta_min 2.66
_exptl_absorpt_coefficient_mu 2.430
_exptl_absorpt_correction_T_max 0.7272
_exptl_absorpt_correction_T_min 0.6828
_exptl_absorpt_correction_type multi-scan
_exptl_absorpt_process_details '(SADABS; Bruker, 2008)'
_exptl_crystal_colour colourless
_exptl_crystal_density_diffrn 1.720
_exptl_crystal_density_method 'not measured'
_exptl_crystal_description block
_exptl_crystal_F_000 1568
_exptl_crystal_size_max 0.17
_exptl_crystal_size_mid 0.15
_exptl_crystal_size_min 0.14
_refine_diff_density_max 0.310
_refine_diff_density_min -0.191
_refine_ls_extinction_method none
_refine_ls_goodness_of_fit_ref 1.064
_refine_ls_hydrogen_treatment mixed
_refine_ls_matrix_type full
_refine_ls_number_parameters 174
_refine_ls_number_reflns 3285
_refine_ls_number_restraints 2
_refine_ls_restrained_S_all 1.065
_refine_ls_R_factor_all 0.0161
_refine_ls_R_factor_gt 0.0153
_refine_ls_shift/su_max 0.001
_refine_ls_shift/su_mean 0.000
_refine_ls_structure_factor_coef Fsqd
_refine_ls_weighting_details 'calc w = 1/[\s^2^(Fo^2^)+(0.0175P)^2^+3.2453P] where P=(Fo^2^+2Fc^2^)/3'
_refine_ls_weighting_scheme calc
_refine_ls_wR_factor_gt 0.0396
_refine_ls_wR_factor_ref 0.0401
_reflns_number_gt 3166
_reflns_number_total 3285
_reflns_threshold_expression I>2\s(I)
_cod_data_source_file ky3022.cif
_cod_data_source_block I
_cod_original_sg_symbol_H-M 'C 2/c'
_cod_database_code 2018915
_cod_database_fobs_code 2018915

loop_
_symmetry_equiv_pos_as_xyz
'x, y, z'
'-x, y, -z+1/2'
'x+1/2, y+1/2, z'
'-x+1/2, y+1/2, -z+1/2'
'-x, -y, -z'
'x, -y, z-1/2'
'-x+1/2, -y+1/2, -z'
'x+1/2, -y+1/2, z-1/2'

loop_
_atom_site_type_symbol
_atom_site_label
_atom_site_fract_x
_atom_site_fract_y
_atom_site_fract_z
_atom_site_U_iso_or_equiv
_atom_site_adp_type
_atom_site_calc_flag
_atom_site_refinement_flags
_atom_site_occupancy
_atom_site_symmetry_multiplicity
Zn Zn1 0.158445(9) 0.36606(2) 0.143070(5) 0.01699(5) Uani d . 1 1
C C1 1.01043(8) 0.83474(17) 0.13185(5) 0.0191(2) Uani d . 1 1
C C2 1.06449(8) 0.83285(17) 0.04895(5) 0.0178(2) Uani d . 1 1
C C3 0.92225(8) 0.71085(18) 0.06348(5) 0.0203(2) Uani d . 1 1
C C4 0.93385(8) 0.75250(18) 0.11398(5) 0.0213(3) Uani d . 1 1
H H4 0.8897 0.7249 0.1360 0.026 Uiso calc R 1 1
C C5 1.02883(9) 0.8889(2) 0.18534(5) 0.0255(3) Uani d . 1 1
H H5A 1.0834 0.8320 0.1986 0.038 Uiso calc R 1 1
H H5B 0.9809 0.8485 0.2050 0.038 Uiso calc R 1 1
H H5C 1.0344 1.0217 0.1876 0.038 Uiso calc R 1 1
C C6 0.84299(9) 0.6208(2) 0.03986(6) 0.0292(3) Uani d . 1 1
H H6A 0.8289 0.6733 0.0066 0.044 Uiso calc R 1 1
H H6B 0.7939 0.6398 0.0609 0.044 Uiso calc R 1 1
H H6C 0.8539 0.4899 0.0366 0.044 Uiso calc R 1 1
C C7 0.31245(9) 0.66412(17) 0.16888(5) 0.0213(3) Uani d . 1 1
Cl Cl1 0.04641(2) 0.33090(5) 0.083500(11) 0.02363(7) Uani d . 1 1
Cl Cl2 0.09307(2) 0.43667(4) 0.214950(11) 0.02243(7) Uani d . 1 1
Cl Cl3 0.228033(19) 0.09711(4) 0.159042(11) 0.01977(7) Uani d . 1 1
N N1 1.07231(7) 0.86972(15) 0.09959(4) 0.0181(2) Uani d D 1 1
H H1 1.1205(7) 0.921(2) 0.1108(6) 0.022 Uiso d D 1 1
N N2 0.98620(7) 0.75282(15) 0.03367(4) 0.0187(2) Uani d D 1 1
H H2 0.9787(10) 0.732(2) 0.0020(3) 0.022 Uiso d D 1 1
N N3 0.38639(8) 0.75308(17) 0.16300(6) 0.0283(3) Uani d . 1 1
H H3A 0.4115(12) 0.806(3) 0.1873(7) 0.034 Uiso d . 1 1
H H3B 0.4036(11) 0.764(3) 0.1328(7) 0.034 Uiso d . 1 1
N N4 0.28743(9) 0.64036(18) 0.21465(5) 0.0281(3) Uani d . 1 1
H H4B 0.3136(12) 0.692(3) 0.2380(7) 0.034 Uiso d . 1 1
H H4A 0.2399(13) 0.593(3) 0.2192(7) 0.034 Uiso d . 1 1
S S1 1.14037(2) 0.87802(5) 0.010083(12) 0.02336(7) Uani d . 1 1
S S2 0.25353(2) 0.58583(4) 0.115888(12) 0.02081(7) Uani d . 1 1

loop_
_atom_site_aniso_label
_atom_site_aniso_U_11
_atom_site_aniso_U_22
_atom_site_aniso_U_33
_atom_site_aniso_U_12
_atom_site_aniso_U_13
_atom_site_aniso_U_23
Zn1 0.01646(8) 0.01852(8) 0.01574(8) 0.00082(5) -0.00078(5) -0.00103(5)
C1 0.0209(6) 0.0174(6) 0.0191(6) 0.0040(5) 0.0015(5) 0.0007(5)
C2 0.0180(6) 0.0160(6) 0.0191(6) 0.0018(5) -0.0008(5) 0.0015(5)
C3 0.0155(6) 0.0194(6) 0.0258(6) 0.0018(5) -0.0002(5) 0.0007(5)
C4 0.0170(6) 0.0232(6) 0.0240(6) 0.0009(5) 0.0039(5) 0.0001(5)
C5 0.0272(7) 0.0292(7) 0.0202(6) -0.0001(6) 0.0012(5) -0.0029(5)
C6 0.0195(7) 0.0380(8) 0.0298(7) -0.0063(6) -0.0013(5) -0.0035(6)
C7 0.0197(6) 0.0154(6) 0.0284(7) 0.0033(5) -0.0012(5) 0.0008(5)
Cl1 0.02204(15) 0.02911(16) 0.01874(14) 0.00231(12) -0.00582(11) -0.00248(12)
Cl2 0.02158(15) 0.02705(16) 0.01908(14) 0.00397(12) 0.00450(11) 0.00046(12)
Cl3 0.01821(14) 0.01841(14) 0.02238(14) 0.00181(11) -0.00090(11) -0.00059(11)
N1 0.0154(5) 0.0196(5) 0.0187(5) -0.0012(4) -0.0015(4) -0.0009(4)
N2 0.0181(5) 0.0213(5) 0.0163(5) -0.0001(4) -0.0019(4) -0.0001(4)
N3 0.0209(6) 0.0257(6) 0.0380(7) -0.0023(5) -0.0002(5) -0.0002(5)
N4 0.0293(7) 0.0323(7) 0.0221(6) -0.0085(5) -0.0030(5) -0.0044(5)
S1 0.02034(16) 0.02867(17) 0.02140(15) -0.00419(13) 0.00389(12) 0.00046(13)
S2 0.02219(15) 0.02254(15) 0.01770(14) -0.00115(12) 0.00141(12) 0.00199(12)

loop_
_atom_type_symbol
_atom_type_description
_atom_type_scat_dispersion_real
_atom_type_scat_dispersion_imag
_atom_type_scat_source
C C 0.0033 0.0016 'International Tables Vol C Tables 4.2.6.8 and 6.1.1.4'
H H 0.0000 0.0000 'International Tables Vol C Tables 4.2.6.8 and 6.1.1.4'
N N 0.0061 0.0033 'International Tables Vol C Tables 4.2.6.8 and 6.1.1.4'
S S 0.1246 0.1234 'International Tables Vol C Tables 4.2.6.8 and 6.1.1.4'
Cl Cl 0.1484 0.1585 'International Tables Vol C Tables 4.2.6.8 and 6.1.1.4'
Zn Zn 0.2839 1.4301 'International Tables Vol C Tables 4.2.6.8 and 6.1.1.4'

loop_
_geom_angle_atom_site_label_1
_geom_angle_atom_site_label_2
_geom_angle_atom_site_label_3
_geom_angle
_geom_angle_publ_flag
Cl3 Zn1 Cl1 110.883(13) y
Cl3 Zn1 Cl2 105.508(12) y
Cl1 Zn1 Cl2 104.946(13) y
Cl3 Zn1 S2 111.316(13) y
Cl1 Zn1 S2 108.749(13) y
Cl2 Zn1 S2 115.248(13) y
N1 C1 C4 118.92(12) ?
N1 C1 C5 117.71(12) ?
C4 C1 C5 123.36(12) ?
N2 C2 N1 113.03(11) ?
N2 C2 S1 122.78(10) ?
N1 C2 S1 124.19(10) ?
N2 C3 C4 118.51(12) ?
N2 C3 C6 117.49(12) ?
C4 C3 C6 124.00(12) ?
C1 C4 C3 119.00(12) ?
C1 C4 H4 120.5 ?
C3 C4 H4 120.5 ?
C1 C5 H5A 109.5 ?
C1 C5 H5B 109.5 ?
H5A C5 H5B 109.5 ?
C1 C5 H5C 109.5 ?
H5A C5 H5C 109.5 ?
H5B C5 H5C 109.5 ?
C3 C6 H6A 109.5 ?
C3 C6 H6B 109.5 ?
H6A C6 H6B 109.5 ?
C3 C6 H6C 109.5 ?
H6A C6 H6C 109.5 ?
H6B C6 H6C 109.5 ?
N4 C7 N3 118.73(13) ?
N4 C7 S2 123.16(11) ?
N3 C7 S2 118.12(11) ?
C1 N1 C2 124.86(11) ?
C1 N1 H1 119.0(10) ?
C2 N1 H1 116.1(10) ?
C3 N2 C2 125.65(11) ?
C3 N2 H2 119.3(10) ?
C2 N2 H2 115.0(10) ?
C7 N3 H3A 119.6(13) ?
C7 N3 H3B 118.1(12) ?
H3A N3 H3B 122.0(17) ?
C7 N4 H4B 119.3(13) ?
C7 N4 H4A 120.6(13) ?
H4B N4 H4A 118.6(18) ?
C7 S2 Zn1 106.28(5) y

loop_
_geom_bond_atom_site_label_1
_geom_bond_atom_site_label_2
_geom_bond_distance
_geom_bond_publ_flag
Zn1 Cl3 2.2710(3) y
Zn1 Cl1 2.2775(3) y
Zn1 Cl2 2.2863(3) y
Zn1 S2 2.3252(4) y
C1 N1 1.3507(17) y
C1 C4 1.3782(18) y
C1 C5 1.4912(18) y
C2 N2 1.3753(16) y
C2 N1 1.3767(16) y
C2 S1 1.6469(13) y
C3 N2 1.3422(17) y
C3 C4 1.3826(18) y
C3 C6 1.4876(18) y
C4 H4 0.9500 ?
C5 H5A 0.9800 ?
C5 H5B 0.9800 ?
C5 H5C 0.9800 ?
C6 H6A 0.9800 ?
C6 H6B 0.9800 ?
C6 H6C 0.9800 ?
C7 N4 1.3179(19) ?
C7 N3 1.3289(18) ?
C7 S2 1.7257(14) ?
N1 H1 0.866(9) ?
N2 H2 0.860(9) ?
N3 H3A 0.828(19) ?
N3 H3B 0.869(19) ?
N4 H4B 0.81(2) ?
N4 H4A 0.82(2) ?

loop_
_geom_hbond_atom_site_label_D
_geom_hbond_atom_site_label_H
_geom_hbond_atom_site_label_A
_geom_hbond_site_symmetry_A
_geom_hbond_distance_DH
_geom_hbond_distance_HA
_geom_hbond_distance_DA
_geom_hbond_angle_DHA
N1 H1 Cl3 1_665 0.866(9) 2.402(14) 3.2420(11) 163.8(12)
N2 H2 Cl1 5_665 0.860(9) 2.336(8) 3.1952(11) 177.8(16)
N3 H3A Cl2 4 0.828(19) 2.787(19) 3.5216(16) 148.7(16)
N3 H3B Cl1 3 0.869(19) 2.680(18) 3.4050(14) 141.6(15)
N4 H4B Cl2 4 0.81(2) 2.57(2) 3.3410(14) 158.6(18)
N4 H4A Cl2 . 0.82(2) 2.53(2) 3.3399(14) 168.8(18)

loop_
_geom_torsion_atom_site_label_1
_geom_torsion_atom_site_label_2
_geom_torsion_atom_site_label_3
_geom_torsion_atom_site_label_4
_geom_torsion
N1 C1 C4 C3 -0.94(19)
C5 C1 C4 C3 178.69(12)
N2 C3 C4 C1 -0.20(19)
C6 C3 C4 C1 179.44(13)
C4 C1 N1 C2 1.48(19)
C5 C1 N1 C2 -178.17(12)
N2 C2 N1 C1 -0.76(17)
S1 C2 N1 C1 179.48(10)
C4 C3 N2 C2 0.97(19)
C6 C3 N2 C2 -178.69(12)
N1 C2 N2 C3 -0.51(18)
S1 C2 N2 C3 179.26(10)
N4 C7 S2 Zn1 -18.07(13)
N3 C7 S2 Zn1 162.16(10)
Cl3 Zn1 S2 C7 -78.35(5)
Cl1 Zn1 S2 C7 159.20(5)
Cl2 Zn1 S2 C7 41.74(5)
